data_4345312
loop_
_publ_author_name
'Handford, Rex C.'
'Wakeham, Russell J.'
'Patrick, Brian O.'
'Legzdins, Peter'

_publ_section_title
;
 Cationic and Neutral Cp*M(NO)(\k(2)-Ph2PCH2CH2PPh2) Complexes of
 Molybdenum and Tungsten: Lewis-Acid-Induced Intramolecular C-H
 Activation.
;
_journal_issue 6
_journal_name_full 'Inorganic chemistry'
_journal_page_first 3612
_journal_page_last 3622
_journal_paper_doi 10.1021/acs.inorgchem.7b00027
_journal_volume 56
_journal_year 2017
_chemical_formula_moiety 'C43 H44 N2 O P2 W, C4 H10 O, 2(C F3 O3 S), C2 H3 N'
_chemical_formula_sum 'C51 H57 F6 N3 O8 P2 S2 W'
_chemical_formula_weight 1263.90
_space_group_crystal_system triclinic
_space_group_IT_number 2
_space_group_name_Hall '-P 1'
_space_group_name_H-M_alt 'P -1'
_symmetry_space_group_name_Hall '-P 1'
_symmetry_space_group_name_H-M 'P -1'
_atom_sites_solution_hydrogens geom
_audit_creation_date 2016-02-03
_audit_creation_method
;
Olex2 1.2
(compiled 2015.09.30 svn.r3233 for OlexSys, GUI svn.r5103)
;
_cell_angle_alpha 97.659(10)
_cell_angle_beta 109.833(9)
_cell_angle_gamma 98.260(10)
_cell_formula_units_Z 2
_cell_length_a 12.703(4)
_cell_length_b 14.858(5)
_cell_length_c 15.506(5)
_cell_measurement_reflns_used 9223
_cell_measurement_temperature 90(2)
_cell_measurement_theta_max 30.05
_cell_measurement_theta_min 2.66
_cell_volume 2671.9(15)
_computing_cell_refinement 'SAINT v8.34A (Bruker, 2013)'
_computing_data_reduction 'SAINT v8.34A (Bruker, 2013)'
_computing_molecular_graphics 'Olex2 (Dolomanov et al., 2009)'
_computing_publication_material 'Olex2 (Dolomanov et al., 2009)'
_computing_structure_refinement 'XL (Sheldrick, 2008)'
_computing_structure_solution 'XT (Sheldrick, 2015)'
_diffrn_ambient_temperature 90(2)
_diffrn_detector 'Bruker APEX2 area detector'
_diffrn_detector_area_resol_mean 7.9
_diffrn_detector_type 'CCD area detector'
_diffrn_measured_fraction_theta_full 1.000
_diffrn_measured_fraction_theta_max 0.993
_diffrn_measurement_device 'Bruker D8 Kappa diffractometer'
_diffrn_measurement_device_type 'Bruker APEX II area detector'
_diffrn_measurement_method '\f and \w scans'
_diffrn_radiation_monochromator 'TRIUMPH curved-crystal'
_diffrn_radiation_probe x-ray
_diffrn_radiation_type MoK\a
_diffrn_radiation_wavelength 0.71073
_diffrn_reflns_av_R_equivalents 0.0546
_diffrn_reflns_av_unetI/netI 0.0482
_diffrn_reflns_Laue_measured_fraction_full 1.000
_diffrn_reflns_Laue_measured_fraction_max 0.993
_diffrn_reflns_limit_h_max 17
_diffrn_reflns_limit_h_min -17
_diffrn_reflns_limit_k_max 20
_diffrn_reflns_limit_k_min -20
_diffrn_reflns_limit_l_max 21
_diffrn_reflns_limit_l_min -21
_diffrn_reflns_number 69523
_diffrn_reflns_point_group_measured_fraction_full 1.000
_diffrn_reflns_point_group_measured_fraction_max 0.993
_diffrn_reflns_theta_full 26.000
_diffrn_reflns_theta_max 30.170
_diffrn_reflns_theta_min 1.412
_diffrn_source 'sealed X-ray tube'
_diffrn_standards_number 0
_exptl_absorpt_coefficient_mu 2.375
_exptl_absorpt_correction_T_max 0.827
_exptl_absorpt_correction_T_min 0.741
_exptl_absorpt_correction_type multi-scan
_exptl_absorpt_process_details
;
SADABS-2014/5 (Bruker,2014/5) was used for absorption correction.
wR2(int) was 0.0744 before and 0.0589 after correction.
The Ratio of minimum to maximum transmission is 0.8958.
The \l/2 correction factor is 0.00150.
;
_exptl_crystal_colour yellow
_exptl_crystal_colour_primary yellow
_exptl_crystal_density_diffrn 1.571
_exptl_crystal_description tablet
_exptl_crystal_F_000 1276
_exptl_crystal_size_max 0.16
_exptl_crystal_size_mid 0.13
_exptl_crystal_size_min 0.08
_refine_diff_density_max 1.278
_refine_diff_density_min -0.939
_refine_diff_density_rms 0.115
_refine_ls_extinction_method none
_refine_ls_goodness_of_fit_ref 1.030
_refine_ls_hydrogen_treatment constr
_refine_ls_matrix_type full
_refine_ls_number_parameters 666
_refine_ls_number_reflns 15695
_refine_ls_number_restraints 0
_refine_ls_restrained_S_all 1.030
_refine_ls_R_factor_all 0.0379
_refine_ls_R_factor_gt 0.0295
_refine_ls_shift/su_max 0.003
_refine_ls_shift/su_mean 0.000
_refine_ls_structure_factor_coef Fsqd
_refine_ls_weighting_details 'w=1/[\s^2^(Fo^2^)+(0.0261P)^2^+1.5464P] where P=(Fo^2^+2Fc^2^)/3'
_refine_ls_weighting_scheme calc
_refine_ls_wR_factor_gt 0.0635
_refine_ls_wR_factor_ref 0.0669
_reflns_Friedel_coverage 0.000
_reflns_number_gt 13836
_reflns_number_total 15695
_reflns_threshold_expression 'I > 2\s(I)'
_cod_data_source_file ic7b00027_si_002.cif
_cod_data_source_block pl509
_cod_depositor_comments 'Adding full bibliography for 4345311--4345314.cif.'
_cod_original_cell_volume 2671.8(16)
_cod_database_code 4345312
_shelx_space_group_comment
;
The symmetry employed for this shelxl refinement is uniquely defined
by the following loop, which should always be used as a source of
symmetry information in preference to the above space-group names.
They are only intended as comments.
;
_shelx_estimated_absorpt_t_max 0.833
_shelx_estimated_absorpt_t_min 0.702
_olex2_refinement_description
;
1. Fixed Uiso
 At 1.2 times of:
  All C(H) groups, All C(H,H) groups
 At 1.5 times of:
  All C(H,H,H) groups
2.a Secondary CH2 refined with riding coordinates:
 C11(H11A,H11B), C12(H12A,H12B), C49(H49A,H49B), C50(H50A,H50B)
2.b Aromatic/amide H refined with riding coordinates:
 C14(H14), C15(H15), C16(H16), C17(H17), C18(H18), C20(H20), C21(H21),
 C22(H22), C23(H23), C24(H24), C26(H26), C27(H27), C28(H28), C29(H29), C30(H30),
  C32(H32), C33(H33), C34(H34), C35(H35), C36(H36), C39(H39), C40(H40),
 C41(H41), C42(H42), C43(H43)
2.c Idealised Me refined as rotating group:
 C6(H6A,H6B,H6C), C7(H7A,H7B,H7C), C8(H8A,H8B,H8C), C9(H9A,H9B,H9C), C10(H10A,
 H10B,H10C), C48(H48A,H48B,H48C), C51(H51A,H51B,H51C), C47(H47A,H47B,H47C)
;
_shelx_shelxl_version_number 2014/7
_olex2_submission_special_instructions 'No special instructions were received'

loop_
_space_group_symop_operation_xyz
'x, y, z'
'-x, -y, -z'

loop_
_atom_site_label
_atom_site_type_symbol
_atom_site_fract_x
_atom_site_fract_y
_atom_site_fract_z
_atom_site_U_iso_or_equiv
_atom_site_adp_type
_atom_site_occupancy
_atom_site_site_symmetry_order
_atom_site_calc_flag
_atom_site_refinement_flags_posn
W1 W 0.53526(2) 0.78476(2) 0.28766(2) 0.01052(3) Uani 1 1 d .
P1 P 0.34633(5) 0.67074(4) 0.20228(4) 0.01179(11) Uani 1 1 d .
P2 P 0.51996(5) 0.66857(4) 0.39606(4) 0.01182(11) Uani 1 1 d .
O1 O 0.39806(17) 0.92099(13) 0.32739(14) 0.0244(4) Uani 1 1 d .
N1 N 0.44899(18) 0.86089(14) 0.31649(14) 0.0149(4) Uani 1 1 d .
N2 N 0.66837(18) 0.84143(14) 0.41901(15) 0.0164(4) Uani 1 1 d .
C1 C 0.6497(2) 0.74549(17) 0.19374(18) 0.0166(5) Uani 1 1 d .
C2 C 0.7065(2) 0.83126(18) 0.25396(17) 0.0165(5) Uani 1 1 d .
C3 C 0.6320(2) 0.89642(17) 0.23553(17) 0.0164(5) Uani 1 1 d .
C4 C 0.5306(2) 0.85140(17) 0.15824(17) 0.0146(5) Uani 1 1 d .
C5 C 0.5415(2) 0.75791(17) 0.13250(17) 0.0150(5) Uani 1 1 d .
C6 C 0.7075(3) 0.6665(2) 0.1786(2) 0.0295(7) Uani 1 1 d .
H6A H 0.6501 0.6124 0.1379 0.044 Uiso 1 1 calc GR
H6B H 0.7478 0.6506 0.2390 0.044 Uiso 1 1 calc GR
H6C H 0.7624 0.6849 0.1493 0.044 Uiso 1 1 calc GR
C7 C 0.8297(2) 0.8543(2) 0.3168(2) 0.0308(7) Uani 1 1 d .
H7A H 0.8496 0.8013 0.3459 0.046 Uiso 1 1 calc GR
H7B H 0.8429 0.9085 0.3656 0.046 Uiso 1 1 calc GR
H7C H 0.8774 0.8682 0.2802 0.046 Uiso 1 1 calc GR
C8 C 0.6638(3) 0.99775(18) 0.2781(2) 0.0296(7) Uani 1 1 d .
H8A H 0.7074 1.0064 0.3453 0.044 Uiso 1 1 calc GR
H8B H 0.5942 1.0228 0.2684 0.044 Uiso 1 1 calc GR
H8C H 0.7105 1.0304 0.2485 0.044 Uiso 1 1 calc GR
C9 C 0.4377(2) 0.8979(2) 0.1058(2) 0.0273(6) Uani 1 1 d .
H9A H 0.4256 0.9453 0.1498 0.041 Uiso 1 1 calc GR
H9B H 0.3667 0.8516 0.0735 0.041 Uiso 1 1 calc GR
H9C H 0.4602 0.9270 0.0598 0.041 Uiso 1 1 calc GR
C10 C 0.4701(3) 0.6953(2) 0.04173(18) 0.0264(6) Uani 1 1 d .
H10A H 0.3921 0.7068 0.0221 0.040 Uiso 1 1 calc GR
H10B H 0.4684 0.6306 0.0489 0.040 Uiso 1 1 calc GR
H10C H 0.5026 0.7071 -0.0056 0.040 Uiso 1 1 calc GR
C11 C 0.2893(2) 0.64964(18) 0.29311(17) 0.0164(5) Uani 1 1 d .
H11A H 0.2830 0.7089 0.3267 0.020 Uiso 1 1 calc R
H11B H 0.2125 0.6089 0.2649 0.020 Uiso 1 1 calc R
C12 C 0.3721(2) 0.60294(17) 0.36048(17) 0.0160(5) Uani 1 1 d .
H12A H 0.3662 0.5386 0.3297 0.019 Uiso 1 1 calc R
H12B H 0.3516 0.6003 0.4164 0.019 Uiso 1 1 calc R
C13 C 0.2319(2) 0.70741(16) 0.11545(17) 0.0148(5) Uani 1 1 d .
C14 C 0.1846(2) 0.77975(18) 0.1448(2) 0.0218(5) Uani 1 1 d .
H14 H 0.2134 0.8099 0.2086 0.026 Uiso 1 1 calc R
C15 C 0.0952(2) 0.80709(19) 0.0797(2) 0.0283(6) Uani 1 1 d .
H15 H 0.0622 0.8556 0.0994 0.034 Uiso 1 1 calc R
C16 C 0.0540(2) 0.7641(2) -0.0134(2) 0.0279(6) Uani 1 1 d .
H16 H -0.0062 0.7839 -0.0576 0.034 Uiso 1 1 calc R
C17 C 0.1002(2) 0.6923(2) -0.0424(2) 0.0236(6) Uani 1 1 d .
H17 H 0.0711 0.6624 -0.1063 0.028 Uiso 1 1 calc R
C18 C 0.1893(2) 0.66378(17) 0.02195(17) 0.0165(5) Uani 1 1 d .
H18 H 0.2209 0.6145 0.0019 0.020 Uiso 1 1 calc R
C19 C 0.3488(2) 0.55225(16) 0.15562(16) 0.0133(4) Uani 1 1 d .
C20 C 0.2479(2) 0.48530(17) 0.11724(18) 0.0190(5) Uani 1 1 d .
H20 H 0.1763 0.5028 0.1078 0.023 Uiso 1 1 calc R
C21 C 0.2525(2) 0.39262(18) 0.0929(2) 0.0235(6) Uani 1 1 d .
H21 H 0.1837 0.3471 0.0662 0.028 Uiso 1 1 calc R
C22 C 0.3573(2) 0.36603(18) 0.10723(19) 0.0224(5) Uani 1 1 d .
H22 H 0.3599 0.3028 0.0900 0.027 Uiso 1 1 calc R
C23 C 0.4571(2) 0.43222(17) 0.14655(18) 0.0193(5) Uani 1 1 d .
H23 H 0.5287 0.4144 0.1569 0.023 Uiso 1 1 calc R
C24 C 0.4533(2) 0.52507(17) 0.17117(17) 0.0151(5) Uani 1 1 d .
H24 H 0.5224 0.5702 0.1987 0.018 Uiso 1 1 calc R
C25 C 0.5488(2) 0.72457(16) 0.51586(17) 0.0142(4) Uani 1 1 d .
C26 C 0.4844(2) 0.78975(18) 0.53166(18) 0.0190(5) Uani 1 1 d .
H26 H 0.4323 0.8082 0.4802 0.023 Uiso 1 1 calc R
C27 C 0.4967(2) 0.82751(19) 0.62232(19) 0.0239(6) Uani 1 1 d .
H27 H 0.4521 0.8710 0.6326 0.029 Uiso 1 1 calc R
C28 C 0.5740(2) 0.8019(2) 0.69787(19) 0.0246(6) Uani 1 1 d .
H28 H 0.5817 0.8272 0.7598 0.030 Uiso 1 1 calc R
C29 C 0.6400(2) 0.73909(19) 0.68269(18) 0.0219(5) Uani 1 1 d .
H29 H 0.6939 0.7225 0.7345 0.026 Uiso 1 1 calc R
C30 C 0.6277(2) 0.70026(17) 0.59205(17) 0.0174(5) Uani 1 1 d .
H30 H 0.6729 0.6572 0.5822 0.021 Uiso 1 1 calc R
C31 C 0.6140(2) 0.58595(16) 0.40390(16) 0.0133(4) Uani 1 1 d .
C32 C 0.7245(2) 0.61590(17) 0.40565(18) 0.0182(5) Uani 1 1 d .
H32 H 0.7492 0.6789 0.4041 0.022 Uiso 1 1 calc R
C33 C 0.7987(2) 0.55477(19) 0.40968(19) 0.0218(5) Uani 1 1 d .
H33 H 0.8737 0.5759 0.4114 0.026 Uiso 1 1 calc R
C34 C 0.7617(2) 0.46239(18) 0.41117(18) 0.0209(5) Uani 1 1 d .
H34 H 0.8115 0.4201 0.4133 0.025 Uiso 1 1 calc R
C35 C 0.6526(2) 0.43181(17) 0.40957(18) 0.0201(5) Uani 1 1 d .
H35 H 0.6280 0.3686 0.4107 0.024 Uiso 1 1 calc R
C36 C 0.5789(2) 0.49318(17) 0.40630(18) 0.0185(5) Uani 1 1 d .
H36 H 0.5044 0.4719 0.4057 0.022 Uiso 1 1 calc R
C37 C 0.7372(2) 0.86446(17) 0.49203(18) 0.0165(5) Uani 1 1 d .
C38 C 0.8259(2) 0.88874(17) 0.58306(17) 0.0174(5) Uani 1 1 d .
C39 C 0.8092(2) 0.93924(19) 0.6577(2) 0.0243(6) Uani 1 1 d .
H39 H 0.7392 0.9590 0.6496 0.029 Uiso 1 1 calc R
C40 C 0.8979(3) 0.9602(2) 0.7450(2) 0.0304(7) Uani 1 1 d .
H40 H 0.8884 0.9949 0.7969 0.036 Uiso 1 1 calc R
C41 C 0.9996(3) 0.9308(2) 0.7565(2) 0.0341(7) Uani 1 1 d .
H41 H 1.0594 0.9458 0.8163 0.041 Uiso 1 1 calc R
C42 C 1.0151(3) 0.8797(2) 0.6817(2) 0.0320(7) Uani 1 1 d .
H42 H 1.0852 0.8599 0.6902 0.038 Uiso 1 1 calc R
C43 C 0.9286(2) 0.8575(2) 0.5947(2) 0.0245(6) Uani 1 1 d .
H43 H 0.9381 0.8216 0.5434 0.029 Uiso 1 1 calc R
O8 O 0.96741(17) 0.50355(14) 0.76727(14) 0.0287(4) Uani 1 1 d .
C48 C 0.8932(3) 0.6123(3) 0.6795(3) 0.0494(10) Uani 1 1 d .
H48A H 0.8726 0.6293 0.6178 0.074 Uiso 1 1 calc GR
H48B H 0.9437 0.6656 0.7272 0.074 Uiso 1 1 calc GR
H48C H 0.8239 0.5942 0.6928 0.074 Uiso 1 1 calc GR
C49 C 0.9528(3) 0.5340(2) 0.6807(2) 0.0365(7) Uani 1 1 d .
H49A H 0.9071 0.4829 0.6272 0.044 Uiso 1 1 calc R
H49B H 1.0281 0.5540 0.6759 0.044 Uiso 1 1 calc R
C50 C 1.0279(3) 0.4284(2) 0.7761(2) 0.0332(7) Uani 1 1 d .
H50A H 1.1016 0.4461 0.7679 0.040 Uiso 1 1 calc R
H50B H 0.9820 0.3728 0.7281 0.040 Uiso 1 1 calc R
C51 C 1.0479(3) 0.4088(2) 0.8719(2) 0.0346(7) Uani 1 1 d .
H51A H 1.0821 0.3538 0.8785 0.052 Uiso 1 1 calc GR
H51B H 0.9750 0.3975 0.8812 0.052 Uiso 1 1 calc GR
H51C H 1.0998 0.4621 0.9186 0.052 Uiso 1 1 calc GR
S1 S 0.29076(6) 0.09748(5) -0.02427(5) 0.02121(13) Uani 1 1 d .
F1 F 0.19668(15) 0.15064(11) 0.09587(12) 0.0283(4) Uani 1 1 d .
F2 F 0.24367(17) 0.01775(13) 0.10329(13) 0.0372(5) Uani 1 1 d .
F3 F 0.09595(15) 0.03192(14) -0.00961(15) 0.0450(5) Uani 1 1 d .
O2 O 0.2344(2) 0.16011(16) -0.07821(16) 0.0406(6) Uani 1 1 d .
O3 O 0.40101(17) 0.13964(15) 0.04685(17) 0.0356(5) Uani 1 1 d .
O4 O 0.28439(19) 0.00726(14) -0.07578(15) 0.0318(5) Uani 1 1 d .
C44 C 0.2026(2) 0.07302(18) 0.04430(19) 0.0194(5) Uani 1 1 d .
S2 S 0.86171(6) 0.24610(4) 0.50964(5) 0.02032(13) Uani 1 1 d .
F4 F 0.73575(14) 0.09666(12) 0.52526(13) 0.0316(4) Uani 1 1 d .
F5 F 0.90333(14) 0.07969(11) 0.52870(13) 0.0309(4) Uani 1 1 d .
F6 F 0.88527(16) 0.15809(12) 0.64864(12) 0.0327(4) Uani 1 1 d .
O5 O 0.79803(17) 0.30148(14) 0.54829(14) 0.0263(4) Uani 1 1 d .
O6 O 0.81233(19) 0.21302(15) 0.40973(14) 0.0327(5) Uani 1 1 d .
O7 O 0.98466(17) 0.27890(14) 0.54733(15) 0.0291(5) Uani 1 1 d .
C45 C 0.8459(2) 0.14040(19) 0.5553(2) 0.0222(5) Uani 1 1 d .
N3 N 0.7402(2) 0.3840(2) 0.1771(2) 0.0395(7) Uani 1 1 d .
C46 C 0.7160(3) 0.3075(2) 0.1798(2) 0.0312(7) Uani 1 1 d .
C47 C 0.6842(3) 0.2092(3) 0.1816(2) 0.0431(8) Uani 1 1 d .
H47A H 0.6024 0.1868 0.1455 0.065 Uiso 1 1 calc GR
H47B H 0.7007 0.2015 0.2464 0.065 Uiso 1 1 calc GR
H47C H 0.7282 0.1735 0.1542 0.065 Uiso 1 1 calc GR

loop_
_atom_site_aniso_label
_atom_site_aniso_U_11
_atom_site_aniso_U_22
_atom_site_aniso_U_33
_atom_site_aniso_U_23
_atom_site_aniso_U_13
_atom_site_aniso_U_12
W1 0.01124(5) 0.01042(4) 0.00925(5) 0.00104(3) 0.00352(3) 0.00150(3)
P1 0.0106(3) 0.0130(3) 0.0111(3) 0.0012(2) 0.0034(2) 0.0025(2)
P2 0.0121(3) 0.0126(3) 0.0100(3) 0.0020(2) 0.0038(2) 0.0008(2)
O1 0.0278(10) 0.0186(9) 0.0300(11) -0.0003(8) 0.0136(9) 0.0119(8)
N1 0.0172(10) 0.0136(9) 0.0136(10) 0.0006(8) 0.0066(8) 0.0013(8)
N2 0.0168(10) 0.0150(10) 0.0157(10) 0.0030(8) 0.0053(9) -0.0003(8)
C1 0.0187(12) 0.0186(12) 0.0190(12) 0.0090(10) 0.0114(10) 0.0079(10)
C2 0.0123(11) 0.0255(13) 0.0131(11) 0.0092(10) 0.0050(9) 0.0026(10)
C3 0.0208(12) 0.0142(11) 0.0152(12) 0.0019(9) 0.0098(10) -0.0005(9)
C4 0.0161(11) 0.0178(11) 0.0135(11) 0.0063(9) 0.0082(10) 0.0048(9)
C5 0.0174(12) 0.0169(11) 0.0112(11) 0.0021(9) 0.0072(10) 0.0006(9)
C6 0.0384(17) 0.0272(14) 0.0436(18) 0.0170(13) 0.0313(15) 0.0209(13)
C7 0.0158(13) 0.053(2) 0.0218(15) 0.0140(14) 0.0047(11) -0.0009(13)
C8 0.0447(18) 0.0153(12) 0.0302(16) -0.0013(11) 0.0216(15) -0.0042(12)
C9 0.0261(14) 0.0370(16) 0.0320(16) 0.0211(13) 0.0165(13) 0.0190(13)
C10 0.0329(16) 0.0280(14) 0.0136(13) -0.0027(11) 0.0113(12) -0.0088(12)
C11 0.0118(11) 0.0211(12) 0.0149(12) -0.0003(10) 0.0056(9) 0.0004(9)
C12 0.0138(11) 0.0189(12) 0.0137(12) 0.0041(9) 0.0050(10) -0.0024(9)
C13 0.0125(11) 0.0137(11) 0.0168(12) 0.0019(9) 0.0045(9) 0.0016(9)
C14 0.0178(13) 0.0186(12) 0.0256(14) 0.0007(11) 0.0045(11) 0.0049(10)
C15 0.0200(14) 0.0202(13) 0.0395(18) 0.0026(12) 0.0045(13) 0.0071(11)
C16 0.0162(13) 0.0260(14) 0.0367(17) 0.0136(13) 0.0000(12) 0.0062(11)
C17 0.0194(13) 0.0281(14) 0.0189(13) 0.0081(11) 0.0010(11) 0.0030(11)
C18 0.0131(11) 0.0198(12) 0.0161(12) 0.0049(10) 0.0041(10) 0.0031(9)
C19 0.0167(11) 0.0128(10) 0.0092(11) 0.0013(8) 0.0039(9) 0.0022(9)
C20 0.0158(12) 0.0171(12) 0.0208(13) 0.0020(10) 0.0039(10) 0.0015(10)
C21 0.0241(14) 0.0158(12) 0.0259(14) 0.0005(11) 0.0078(12) -0.0040(10)
C22 0.0322(15) 0.0134(11) 0.0242(14) 0.0030(10) 0.0139(12) 0.0044(11)
C23 0.0255(13) 0.0176(12) 0.0200(13) 0.0054(10) 0.0128(11) 0.0083(10)
C24 0.0168(12) 0.0165(11) 0.0120(11) 0.0021(9) 0.0056(9) 0.0029(9)
C25 0.0143(11) 0.0139(11) 0.0136(11) 0.0016(9) 0.0060(9) -0.0008(9)
C26 0.0199(13) 0.0205(12) 0.0171(12) 0.0033(10) 0.0074(10) 0.0048(10)
C27 0.0257(14) 0.0236(13) 0.0217(14) -0.0017(11) 0.0098(12) 0.0060(11)
C28 0.0302(15) 0.0272(14) 0.0141(13) -0.0030(11) 0.0103(11) -0.0006(12)
C29 0.0231(13) 0.0277(14) 0.0123(12) 0.0056(10) 0.0039(10) 0.0020(11)
C30 0.0181(12) 0.0189(12) 0.0141(12) 0.0029(10) 0.0052(10) 0.0017(10)
C31 0.0173(11) 0.0114(10) 0.0104(11) 0.0016(8) 0.0044(9) 0.0022(9)
C32 0.0203(12) 0.0151(11) 0.0190(13) 0.0054(10) 0.0064(10) 0.0026(10)
C33 0.0209(13) 0.0245(13) 0.0254(14) 0.0113(11) 0.0117(11) 0.0070(11)
C34 0.0271(14) 0.0224(13) 0.0181(13) 0.0089(10) 0.0099(11) 0.0111(11)
C35 0.0299(14) 0.0145(11) 0.0187(13) 0.0069(10) 0.0108(11) 0.0054(10)
C36 0.0207(13) 0.0157(11) 0.0201(13) 0.0059(10) 0.0082(11) 0.0020(10)
C37 0.0183(12) 0.0145(11) 0.0165(12) 0.0013(9) 0.0083(10) -0.0006(9)
C38 0.0200(12) 0.0170(11) 0.0129(12) 0.0024(9) 0.0053(10) -0.0011(10)
C39 0.0278(15) 0.0218(13) 0.0244(14) 0.0000(11) 0.0137(12) 0.0021(11)
C40 0.0421(18) 0.0277(15) 0.0176(14) -0.0035(12) 0.0132(13) -0.0031(13)
C41 0.0320(17) 0.0414(18) 0.0198(15) 0.0041(13) 0.0026(13) -0.0025(14)
C42 0.0213(14) 0.0437(18) 0.0257(16) 0.0056(14) 0.0036(12) 0.0037(13)
C43 0.0216(13) 0.0308(15) 0.0201(14) 0.0011(11) 0.0076(11) 0.0058(12)
O8 0.0270(11) 0.0320(11) 0.0258(11) 0.0049(9) 0.0072(9) 0.0091(9)
C48 0.052(2) 0.053(2) 0.040(2) 0.0198(18) 0.0056(18) 0.0194(19)
C49 0.0339(17) 0.0436(19) 0.0267(16) 0.0080(14) 0.0044(14) 0.0074(15)
C50 0.0238(15) 0.0380(17) 0.0417(19) 0.0129(15) 0.0133(14) 0.0104(13)
C51 0.0267(16) 0.0335(17) 0.0391(19) 0.0067(14) 0.0082(14) 0.0018(13)
S1 0.0260(3) 0.0191(3) 0.0238(3) 0.0045(3) 0.0162(3) 0.0027(3)
F1 0.0357(9) 0.0305(9) 0.0282(9) 0.0069(7) 0.0185(8) 0.0180(8)
F2 0.0547(12) 0.0368(10) 0.0442(11) 0.0281(9) 0.0335(10) 0.0267(9)
F3 0.0202(9) 0.0530(13) 0.0537(13) -0.0035(10) 0.0148(9) -0.0082(9)
O2 0.0622(16) 0.0430(13) 0.0356(13) 0.0254(11) 0.0297(12) 0.0234(12)
O3 0.0217(11) 0.0310(11) 0.0498(14) -0.0050(10) 0.0166(10) -0.0047(9)
O4 0.0421(13) 0.0255(10) 0.0297(11) -0.0047(9) 0.0207(10) 0.0037(9)
C44 0.0166(12) 0.0202(12) 0.0239(14) 0.0060(10) 0.0099(11) 0.0039(10)
S2 0.0248(3) 0.0190(3) 0.0201(3) 0.0050(3) 0.0110(3) 0.0054(3)
F4 0.0207(8) 0.0305(9) 0.0435(11) 0.0096(8) 0.0121(8) 0.0013(7)
F5 0.0305(9) 0.0210(8) 0.0464(11) 0.0082(8) 0.0178(8) 0.0102(7)
F6 0.0414(10) 0.0337(9) 0.0227(9) 0.0113(7) 0.0091(8) 0.0078(8)
O5 0.0326(11) 0.0258(10) 0.0275(11) 0.0089(8) 0.0155(9) 0.0125(9)
O6 0.0445(13) 0.0343(12) 0.0187(10) 0.0059(9) 0.0097(10) 0.0097(10)
O7 0.0279(11) 0.0240(10) 0.0366(12) 0.0024(9) 0.0169(10) -0.0007(9)
C45 0.0203(13) 0.0215(13) 0.0249(14) 0.0050(11) 0.0083(11) 0.0046(11)
N3 0.0339(15) 0.0492(18) 0.0312(15) 0.0016(13) 0.0111(13) 0.0033(14)
C46 0.0260(15) 0.047(2) 0.0183(14) 0.0045(13) 0.0052(12) 0.0098(14)
C47 0.045(2) 0.048(2) 0.0283(18) 0.0124(16) 0.0012(15) 0.0093(17)

loop_
_atom_type_symbol
_atom_type_description
_atom_type_scat_dispersion_real
_atom_type_scat_dispersion_imag
_atom_type_scat_source
C C 0.0033 0.0016 'International Tables Vol C Tables 4.2.6.8 and 6.1.1.4'
H H 0.0000 0.0000 'International Tables Vol C Tables 4.2.6.8 and 6.1.1.4'
F F 0.0171 0.0103 'International Tables Vol C Tables 4.2.6.8 and 6.1.1.4'
N N 0.0061 0.0033 'International Tables Vol C Tables 4.2.6.8 and 6.1.1.4'
O O 0.0106 0.0060 'International Tables Vol C Tables 4.2.6.8 and 6.1.1.4'
P P 0.1023 0.0942 'International Tables Vol C Tables 4.2.6.8 and 6.1.1.4'
S S 0.1246 0.1234 'International Tables Vol C Tables 4.2.6.8 and 6.1.1.4'
W W -0.8490 6.8722 'International Tables Vol C Tables 4.2.6.8 and 6.1.1.4'

loop_
_geom_angle_atom_site_label_1
_geom_angle_atom_site_label_2
_geom_angle_atom_site_label_3
_geom_angle
P1 W1 P2 73.45(3)
N1 W1 P1 84.76(7)
N1 W1 P2 98.92(7)
N1 W1 N2 89.82(9)
N1 W1 C1 147.89(8)
N1 W1 C2 125.93(9)
N1 W1 C3 93.22(9)
N1 W1 C4 90.56(9)
N1 W1 C5 120.57(9)
N2 W1 P1 145.55(6)
N2 W1 P2 73.85(6)
N2 W1 C1 99.72(9)
N2 W1 C2 73.92(8)
N2 W1 C3 83.80(9)
N2 W1 C4 119.37(9)
N2 W1 C5 130.17(8)
C1 W1 P1 102.82(7)
C1 W1 P2 113.17(6)
C2 W1 P1 135.05(7)
C2 W1 P2 123.49(6)
C2 W1 C1 33.44(9)
C3 W1 P1 130.40(7)
C3 W1 P2 154.41(7)
C3 W1 C1 57.95(8)
C3 W1 C2 35.16(8)
C3 W1 C4 35.67(9)
C3 W1 C5 58.23(9)
C4 W1 P1 94.73(7)
C4 W1 P2 163.96(6)
C4 W1 C1 58.01(8)
C4 W1 C2 57.90(8)
C4 W1 C5 35.02(8)
C5 W1 P1 80.49(6)
C5 W1 P2 129.98(6)
C5 W1 C1 34.25(8)
C5 W1 C2 56.37(8)
C11 P1 W1 105.00(9)
C13 P1 W1 118.72(8)
C13 P1 C11 104.21(11)
C19 P1 W1 118.61(8)
C19 P1 C11 99.75(11)
C19 P1 C13 107.67(11)
C12 P2 W1 111.45(8)
C25 P2 W1 113.48(8)
C25 P2 C12 101.90(11)
C31 P2 W1 114.81(8)
C31 P2 C12 108.24(12)
C31 P2 C25 106.01(11)
O1 N1 W1 169.13(19)
C37 N2 W1 173.7(2)
C2 C1 W1 72.38(14)
C2 C1 C5 107.4(2)
C2 C1 C6 124.1(2)
C5 C1 W1 71.37(13)
C5 C1 C6 126.0(2)
C6 C1 W1 135.44(17)
C1 C2 W1 74.18(14)
C1 C2 C3 108.9(2)
C1 C2 C7 125.1(2)
C3 C2 W1 67.97(13)
C3 C2 C7 125.4(3)
C7 C2 W1 130.45(17)
C2 C3 W1 76.87(14)
C2 C3 C8 125.7(2)
C4 C3 W1 73.12(13)
C4 C3 C2 107.6(2)
C4 C3 C8 125.8(2)
C8 C3 W1 124.21(17)
C3 C4 W1 71.21(13)
C3 C4 C5 107.4(2)
C3 C4 C9 125.6(2)
C5 C4 W1 75.38(13)
C5 C4 C9 126.5(2)
C9 C4 W1 125.24(17)
C1 C5 W1 74.38(14)
C1 C5 C10 124.9(2)
C4 C5 W1 69.60(13)
C4 C5 C1 108.5(2)
C4 C5 C10 124.3(2)
C10 C5 W1 135.62(17)
C1 C6 H6A 109.5
C1 C6 H6B 109.5
C1 C6 H6C 109.5
H6A C6 H6B 109.5
H6A C6 H6C 109.5
H6B C6 H6C 109.5
C2 C7 H7A 109.5
C2 C7 H7B 109.5
C2 C7 H7C 109.5
H7A C7 H7B 109.5
H7A C7 H7C 109.5
H7B C7 H7C 109.5
C3 C8 H8A 109.5
C3 C8 H8B 109.5
C3 C8 H8C 109.5
H8A C8 H8B 109.5
H8A C8 H8C 109.5
H8B C8 H8C 109.5
C4 C9 H9A 109.5
C4 C9 H9B 109.5
C4 C9 H9C 109.5
H9A C9 H9B 109.5
H9A C9 H9C 109.5
H9B C9 H9C 109.5
C5 C10 H10A 109.5
C5 C10 H10B 109.5
C5 C10 H10C 109.5
H10A C10 H10B 109.5
H10A C10 H10C 109.5
H10B C10 H10C 109.5
P1 C11 H11A 110.3
P1 C11 H11B 110.3
H11A C11 H11B 108.5
C12 C11 P1 107.28(16)
C12 C11 H11A 110.3
C12 C11 H11B 110.3
P2 C12 H12A 109.7
P2 C12 H12B 109.7
C11 C12 P2 110.04(16)
C11 C12 H12A 109.7
C11 C12 H12B 109.7
H12A C12 H12B 108.2
C14 C13 P1 118.75(19)
C18 C13 P1 121.42(18)
C18 C13 C14 119.8(2)
C13 C14 H14 120.2
C15 C14 C13 119.5(3)
C15 C14 H14 120.2
C14 C15 H15 119.8
C16 C15 C14 120.4(3)
C16 C15 H15 119.8
C15 C16 H16 119.9
C15 C16 C17 120.1(2)
C17 C16 H16 119.9
C16 C17 H17 119.9
C16 C17 C18 120.1(3)
C18 C17 H17 119.9
C13 C18 C17 120.0(2)
C13 C18 H18 120.0
C17 C18 H18 120.0
C20 C19 P1 120.21(18)
C20 C19 C24 119.4(2)
C24 C19 P1 119.65(19)
C19 C20 H20 120.2
C21 C20 C19 119.7(2)
C21 C20 H20 120.2
C20 C21 H21 119.7
C20 C21 C22 120.6(3)
C22 C21 H21 119.7
C21 C22 H22 120.2
C23 C22 C21 119.6(2)
C23 C22 H22 120.2
C22 C23 H23 119.9
C22 C23 C24 120.2(2)
C24 C23 H23 119.9
C19 C24 H24 119.8
C23 C24 C19 120.5(2)
C23 C24 H24 119.8
C26 C25 P2 118.69(18)
C30 C25 P2 121.87(18)
C30 C25 C26 119.3(2)
C25 C26 H26 119.9
C27 C26 C25 120.2(2)
C27 C26 H26 119.9
C26 C27 H27 119.9
C28 C27 C26 120.2(2)
C28 C27 H27 119.9
C27 C28 H28 120.1
C27 C28 C29 119.8(2)
C29 C28 H28 120.1
C28 C29 H29 119.8
C28 C29 C30 120.5(2)
C30 C29 H29 119.8
C25 C30 H30 120.0
C29 C30 C25 120.0(2)
C29 C30 H30 120.0
C32 C31 P2 118.95(18)
C36 C31 P2 122.20(19)
C36 C31 C32 118.8(2)
C31 C32 H32 119.5
C33 C32 C31 121.0(2)
C33 C32 H32 119.5
C32 C33 H33 120.4
C34 C33 C32 119.2(2)
C34 C33 H33 120.4
C33 C34 H34 119.8
C35 C34 C33 120.3(2)
C35 C34 H34 119.8
C34 C35 H35 119.8
C34 C35 C36 120.3(2)
C36 C35 H35 119.8
C31 C36 H36 119.9
C35 C36 C31 120.2(2)
C35 C36 H36 119.9
N2 C37 C38 176.8(3)
C39 C38 C37 120.7(2)
C39 C38 C43 121.3(3)
C43 C38 C37 118.0(2)
C38 C39 H39 120.8
C38 C39 C40 118.4(3)
C40 C39 H39 120.8
C39 C40 H40 119.7
C41 C40 C39 120.6(3)
C41 C40 H40 119.7
C40 C41 H41 119.7
C40 C41 C42 120.6(3)
C42 C41 H41 119.7
C41 C42 H42 120.0
C43 C42 C41 120.0(3)
C43 C42 H42 120.0
C38 C43 H43 120.4
C42 C43 C38 119.1(3)
C42 C43 H43 120.4
C49 O8 C50 111.6(2)
H48A C48 H48B 109.5
H48A C48 H48C 109.5
H48B C48 H48C 109.5
C49 C48 H48A 109.5
C49 C48 H48B 109.5
C49 C48 H48C 109.5
O8 C49 C48 107.4(3)
O8 C49 H49A 110.2
O8 C49 H49B 110.2
C48 C49 H49A 110.2
C48 C49 H49B 110.2
H49A C49 H49B 108.5
O8 C50 H50A 110.3
O8 C50 H50B 110.3
O8 C50 C51 106.9(3)
H50A C50 H50B 108.6
C51 C50 H50A 110.3
C51 C50 H50B 110.3
C50 C51 H51A 109.5
C50 C51 H51B 109.5
C50 C51 H51C 109.5
H51A C51 H51B 109.5
H51A C51 H51C 109.5
H51B C51 H51C 109.5
O2 S1 O3 114.64(15)
O2 S1 O4 116.18(15)
O2 S1 C44 102.05(13)
O3 S1 C44 102.54(13)
O4 S1 O3 115.09(13)
O4 S1 C44 103.53(12)
F1 C44 S1 111.76(18)
F2 C44 S1 111.83(17)
F2 C44 F1 106.9(2)
F3 C44 S1 111.82(19)
F3 C44 F1 106.7(2)
F3 C44 F2 107.5(2)
O5 S2 O6 115.52(13)
O5 S2 O7 115.49(13)
O5 S2 C45 102.78(12)
O6 S2 O7 115.04(13)
O6 S2 C45 102.94(13)
O7 S2 C45 102.22(12)
F4 C45 S2 111.70(18)
F5 C45 S2 111.83(18)
F5 C45 F4 106.9(2)
F6 C45 S2 111.45(19)
F6 C45 F4 107.4(2)
F6 C45 F5 107.2(2)
N3 C46 C47 179.1(4)
C46 C47 H47A 109.5
C46 C47 H47B 109.5
C46 C47 H47C 109.5
H47A C47 H47B 109.5
H47A C47 H47C 109.5
H47B C47 H47C 109.5

loop_
_geom_bond_atom_site_label_1
_geom_bond_atom_site_label_2
_geom_bond_distance
W1 P1 2.5417(10)
W1 P2 2.5966(9)
W1 N1 1.798(2)
W1 N2 2.124(2)
W1 C1 2.455(2)
W1 C2 2.432(2)
W1 C3 2.315(2)
W1 C4 2.340(2)
W1 C5 2.416(2)
P1 C11 1.831(2)
P1 C13 1.821(2)
P1 C19 1.821(2)
P2 C12 1.847(2)
P2 C25 1.821(3)
P2 C31 1.820(2)
O1 N1 1.202(3)
N2 C37 1.141(3)
C1 C2 1.406(4)
C1 C5 1.435(3)
C1 C6 1.505(3)
C2 C3 1.438(3)
C2 C7 1.497(4)
C3 C4 1.426(4)
C3 C8 1.498(4)
C4 C5 1.433(3)
C4 C9 1.505(3)
C5 C10 1.487(4)
C6 H6A 0.9800
C6 H6B 0.9800
C6 H6C 0.9800
C7 H7A 0.9800
C7 H7B 0.9800
C7 H7C 0.9800
C8 H8A 0.9800
C8 H8B 0.9800
C8 H8C 0.9800
C9 H9A 0.9800
C9 H9B 0.9800
C9 H9C 0.9800
C10 H10A 0.9800
C10 H10B 0.9800
C10 H10C 0.9800
C11 H11A 0.9900
C11 H11B 0.9900
C11 C12 1.528(3)
C12 H12A 0.9900
C12 H12B 0.9900
C13 C14 1.401(3)
C13 C18 1.390(3)
C14 H14 0.9500
C14 C15 1.392(4)
C15 H15 0.9500
C15 C16 1.383(4)
C16 H16 0.9500
C16 C17 1.384(4)
C17 H17 0.9500
C17 C18 1.393(3)
C18 H18 0.9500
C19 C20 1.395(3)
C19 C24 1.395(3)
C20 H20 0.9500
C20 C21 1.393(4)
C21 H21 0.9500
C21 C22 1.398(4)
C22 H22 0.9500
C22 C23 1.380(4)
C23 H23 0.9500
C23 C24 1.394(3)
C24 H24 0.9500
C25 C26 1.402(3)
C25 C30 1.394(3)
C26 H26 0.9500
C26 C27 1.390(4)
C27 H27 0.9500
C27 C28 1.388(4)
C28 H28 0.9500
C28 C29 1.389(4)
C29 H29 0.9500
C29 C30 1.393(4)
C30 H30 0.9500
C31 C32 1.400(3)
C31 C36 1.396(3)
C32 H32 0.9500
C32 C33 1.393(3)
C33 H33 0.9500
C33 C34 1.391(4)
C34 H34 0.9500
C34 C35 1.386(4)
C35 H35 0.9500
C35 C36 1.391(3)
C36 H36 0.9500
C37 C38 1.436(4)
C38 C39 1.389(4)
C38 C43 1.409(4)
C39 H39 0.9500
C39 C40 1.396(4)
C40 H40 0.9500
C40 C41 1.385(5)
C41 H41 0.9500
C41 C42 1.388(4)
C42 H42 0.9500
C42 C43 1.381(4)
C43 H43 0.9500
O8 C49 1.435(4)
O8 C50 1.439(3)
C48 H48A 0.9800
C48 H48B 0.9800
C48 H48C 0.9800
C48 C49 1.475(5)
C49 H49A 0.9900
C49 H49B 0.9900
C50 H50A 0.9900
C50 H50B 0.9900
C50 C51 1.495(4)
C51 H51A 0.9800
C51 H51B 0.9800
C51 H51C 0.9800
S1 O2 1.439(2)
S1 O3 1.444(2)
S1 O4 1.443(2)
S1 C44 1.819(3)
F1 C44 1.340(3)
F2 C44 1.335(3)
F3 C44 1.329(3)
S2 O5 1.442(2)
S2 O6 1.444(2)
S2 O7 1.451(2)
S2 C45 1.820(3)
F4 C45 1.346(3)
F5 C45 1.346(3)
F6 C45 1.335(3)
N3 C46 1.144(4)
C46 C47 1.465(5)
C47 H47A 0.9800
C47 H47B 0.9800
C47 H47C 0.9800

loop_
_geom_torsion_atom_site_label_1
_geom_torsion_atom_site_label_2
_geom_torsion_atom_site_label_3
_geom_torsion_atom_site_label_4
_geom_torsion
W1 P1 C11 C12 -63.90(17)
W1 P1 C13 C14 -64.3(2)
W1 P1 C13 C18 117.28(19)
W1 P1 C19 C20 173.16(17)
W1 P1 C19 C24 3.0(2)
W1 P2 C12 C11 -14.86(19)
W1 P2 C25 C26 55.7(2)
W1 P2 C25 C30 -128.39(19)
W1 P2 C31 C32 38.3(2)
W1 P2 C31 C36 -140.34(19)
W1 C1 C2 C3 -59.39(16)
W1 C1 C2 C7 128.7(2)
W1 C1 C5 C4 61.62(16)
W1 C1 C5 C10 -135.2(2)
W1 C2 C3 C4 -67.23(16)
W1 C2 C3 C8 122.9(3)
W1 C3 C4 C5 -67.31(16)
W1 C3 C4 C9 120.4(2)
W1 C4 C5 C1 -64.69(17)
W1 C4 C5 C10 132.0(2)
P1 W1 N1 O1 -117.5(10)
P1 C11 C12 P2 49.5(2)
P1 C13 C14 C15 -178.4(2)
P1 C13 C18 C17 178.7(2)
P1 C19 C20 C21 -171.7(2)
P1 C19 C24 C23 171.81(18)
P2 W1 N1 O1 170.2(10)
P2 C25 C26 C27 174.1(2)
P2 C25 C30 C29 -174.5(2)
P2 C31 C32 C33 -178.7(2)
P2 C31 C36 C35 178.12(19)
N2 W1 N1 O1 96.6(10)
C1 W1 N1 O1 -11.6(11)
C1 C2 C3 W1 63.29(17)
C1 C2 C3 C4 -3.9(3)
C1 C2 C3 C8 -173.8(2)
C2 W1 N1 O1 26.7(11)
C2 C1 C5 W1 -63.86(17)
C2 C1 C5 C4 -2.2(3)
C2 C1 C5 C10 160.9(2)
C2 C3 C4 W1 69.79(16)
C2 C3 C4 C5 2.5(3)
C2 C3 C4 C9 -169.8(2)
C3 W1 N1 O1 12.8(10)
C3 C4 C5 W1 64.51(16)
C3 C4 C5 C1 -0.2(3)
C3 C4 C5 C10 -163.5(2)
C4 W1 N1 O1 -22.8(10)
C5 W1 N1 O1 -41.8(10)
C5 C1 C2 W1 63.20(16)
C5 C1 C2 C3 3.8(3)
C5 C1 C2 C7 -168.1(2)
C6 C1 C2 W1 -133.5(2)
C6 C1 C2 C3 167.1(2)
C6 C1 C2 C7 -4.8(4)
C6 C1 C5 W1 133.2(2)
C6 C1 C5 C4 -165.2(2)
C6 C1 C5 C10 -2.0(4)
C7 C2 C3 W1 -124.8(2)
C7 C2 C3 C4 167.9(2)
C7 C2 C3 C8 -1.9(4)
C8 C3 C4 W1 -120.4(2)
C8 C3 C4 C5 172.3(2)
C8 C3 C4 C9 0.0(4)
C9 C4 C5 W1 -123.3(2)
C9 C4 C5 C1 172.0(2)
C9 C4 C5 C10 8.7(4)
C11 P1 C13 C14 52.0(2)
C11 P1 C13 C18 -126.4(2)
C11 P1 C19 C20 60.0(2)
C11 P1 C19 C24 -110.1(2)
C12 P2 C25 C26 -64.2(2)
C12 P2 C25 C30 111.7(2)
C12 P2 C31 C32 163.53(19)
C12 P2 C31 C36 -15.1(2)
C13 P1 C11 C12 170.58(17)
C13 P1 C19 C20 -48.4(2)
C13 P1 C19 C24 141.44(19)
C13 C14 C15 C16 -0.8(4)
C14 C13 C18 C17 0.3(4)
C14 C15 C16 C17 1.2(4)
C15 C16 C17 C18 -0.7(4)
C16 C17 C18 C13 0.0(4)
C18 C13 C14 C15 0.1(4)
C19 P1 C11 C12 59.41(18)
C19 P1 C13 C14 157.3(2)
C19 P1 C13 C18 -21.1(2)
C19 C20 C21 C22 0.5(4)
C20 C19 C24 C23 1.6(4)
C20 C21 C22 C23 0.5(4)
C21 C22 C23 C24 -0.4(4)
C22 C23 C24 C19 -0.6(4)
C24 C19 C20 C21 -1.5(4)
C25 P2 C12 C11 106.49(18)
C25 P2 C31 C32 -87.8(2)
C25 P2 C31 C36 93.6(2)
C25 C26 C27 C28 0.9(4)
C26 C25 C30 C29 1.4(4)
C26 C27 C28 C29 0.7(4)
C27 C28 C29 C30 -1.2(4)
C28 C29 C30 C25 0.2(4)
C30 C25 C26 C27 -2.0(4)
C31 P2 C12 C11 -142.03(17)
C31 P2 C25 C26 -177.40(19)
C31 P2 C25 C30 -1.5(2)
C31 C32 C33 C34 0.5(4)
C32 C31 C36 C35 -0.5(4)
C32 C33 C34 C35 -0.6(4)
C33 C34 C35 C36 0.1(4)
C34 C35 C36 C31 0.5(4)
C36 C31 C32 C33 0.0(4)
C37 C38 C39 C40 179.3(2)
C37 C38 C43 C42 -179.8(3)
C38 C39 C40 C41 -0.3(4)
C39 C38 C43 C42 -1.7(4)
C39 C40 C41 C42 -0.3(5)
C40 C41 C42 C43 -0.1(5)
C41 C42 C43 C38 1.1(5)
C43 C38 C39 C40 1.3(4)
C49 O8 C50 C51 174.6(3)
C50 O8 C49 C48 -178.4(3)
O2 S1 C44 F1 -57.6(2)
O2 S1 C44 F2 -177.4(2)
O2 S1 C44 F3 62.0(2)
O3 S1 C44 F1 61.4(2)
O3 S1 C44 F2 -58.5(2)
O3 S1 C44 F3 -179.07(19)
O4 S1 C44 F1 -178.61(18)
O4 S1 C44 F2 61.5(2)
O4 S1 C44 F3 -59.0(2)
O5 S2 C45 F4 62.0(2)
O5 S2 C45 F5 -178.17(19)
O5 S2 C45 F6 -58.2(2)
O6 S2 C45 F4 -58.4(2)
O6 S2 C45 F5 61.5(2)
O6 S2 C45 F6 -178.54(19)
O7 S2 C45 F4 -177.96(19)
O7 S2 C45 F5 -58.1(2)
O7 S2 C45 F6 61.9(2)
